data_2241120
loop_
_publ_author_name
'Goldenberg, Barbara L.'
'Young Jr, Victor G.'
'Barany, George'

_publ_section_title
;
 Crystal structures of three (trichloromethyl)(carbamoyl)disulfanes
;
_journal_issue 10
_journal_name_full 'Acta Crystallographica Section E'
_journal_page_first 1169
_journal_page_last 1173
_journal_paper_doi 10.1107/S2056989015015893
_journal_volume 71
_journal_year 2015
_chemical_formula_iupac 'C9 H8 Cl3 N O S2'
_chemical_formula_moiety 'C9 H8 Cl3 N O S2'
_chemical_formula_sum 'C9 H8 Cl3 N O S2'
_chemical_formula_weight 316.63
_chemical_melting_point_gt 357
_chemical_melting_point_lt 359
_chemical_name_systematic
;
(<i>N</i>-Benzylcarbamoyl)(trichloromethyl)disulfane
;
_space_group_crystal_system monoclinic
_space_group_IT_number 14
_space_group_name_Hall '-P 2ybc'
_space_group_name_H-M_alt 'P 1 21/c 1'
_symmetry_space_group_name_Hall '-P 2ybc'
_symmetry_space_group_name_H-M 'P 1 21/c 1'
_atom_sites_solution_hydrogens mixed
_audit_creation_method SHELXL-2014/6
_cell_angle_alpha 90
_cell_angle_beta 103.176(2)
_cell_angle_gamma 90
_cell_formula_units_Z 4
_cell_length_a 11.4247(17)
_cell_length_b 13.548(2)
_cell_length_c 8.5675(12)
_cell_measurement_reflns_used 2312
_cell_measurement_temperature 173(2)
_cell_measurement_theta_max 24.92
_cell_measurement_theta_min 2.37
_cell_volume 1291.2(3)
_computing_cell_refinement
;
SMART (Bruker, 2007)
;
_computing_data_collection
;
SMART (Bruker, 2007)
;
_computing_data_reduction
;
SAINT (Bruker, 2007)
;
_computing_molecular_graphics
;
SHELXTL (Sheldrick, 2008) and <i>Mercury</i>
 (Macrae <i>et al.</i>, 2008)
;
_computing_publication_material
;
SHELXTL (Sheldrick, 2008), PLATON (Spek, 2009),
  <i>ACD/ChemBioDraw</i> (ACD/Labs, 2014)
;
_computing_structure_refinement
;
SHELXL2014 (Sheldrick, 2015)
;
_computing_structure_solution
;
SHELXTL (Sheldrick, 2008)
;
_diffrn_ambient_temperature 173(2)
_diffrn_measured_fraction_theta_full 0.999
_diffrn_measured_fraction_theta_max 0.999
_diffrn_measurement_device_type 'Bruker SMART CCD area detector'
_diffrn_measurement_method 'phi and omega scans'
_diffrn_radiation_type MoK\a
_diffrn_radiation_wavelength 0.71073
_diffrn_reflns_av_R_equivalents 0.0408
_diffrn_reflns_limit_h_max 13
_diffrn_reflns_limit_h_min -13
_diffrn_reflns_limit_k_max 16
_diffrn_reflns_limit_k_min -16
_diffrn_reflns_limit_l_max 10
_diffrn_reflns_limit_l_min -10
_diffrn_reflns_number 12180
_diffrn_reflns_theta_full 25.076
_diffrn_reflns_theta_max 25.076
_diffrn_reflns_theta_min 1.831
_exptl_absorpt_coefficient_mu 1.009
_exptl_absorpt_correction_T_max 0.9058
_exptl_absorpt_correction_T_min 0.7516
_exptl_absorpt_correction_type multi-scan
_exptl_absorpt_process_details
;
SADABS, (Sheldrick, 2008)
;
_exptl_crystal_colour white
_exptl_crystal_density_diffrn 1.629
_exptl_crystal_description rod
_exptl_crystal_F_000 640
_exptl_crystal_size_max 0.30
_exptl_crystal_size_mid 0.15
_exptl_crystal_size_min 0.10
_refine_diff_density_max 0.334
_refine_diff_density_min -0.267
_refine_ls_extinction_method none
_refine_ls_goodness_of_fit_ref 1.000
_refine_ls_hydrogen_treatment mixed
_refine_ls_matrix_type full
_refine_ls_number_parameters 148
_refine_ls_number_reflns 2284
_refine_ls_number_restraints 1
_refine_ls_restrained_S_all 1.000
_refine_ls_R_factor_all 0.0502
_refine_ls_R_factor_gt 0.0420
_refine_ls_shift/su_max 0.000
_refine_ls_shift/su_mean 0.000
_refine_ls_structure_factor_coef Fsqd
_refine_ls_weighting_details 'w=1/[\s^2^(Fo^2^)+(0.0157P)^2^+3.5200P] where P=(Fo^2^+2Fc^2^)/3'
_refine_ls_weighting_scheme calc
_refine_ls_wR_factor_gt 0.0771
_refine_ls_wR_factor_ref 0.0800
_reflns_number_gt 2056
_reflns_number_total 2284
_reflns_threshold_expression 'I > 2\s(I)'
_cod_data_source_file bg2565sup1.cif
_cod_data_source_block 2
_cod_database_code 2241120
_shelx_space_group_comment
;
The symmetry employed for this shelxl refinement is uniquely defined
by the following loop, which should always be used as a source of
symmetry information in preference to the above space-group names.
They are only intended as comments.
;
_shelx_estimated_absorpt_t_min 0.752
_shelx_estimated_absorpt_t_max 0.906
_shelxl_version_number 2014/6

loop_
_space_group_symop_operation_xyz
'x, y, z'
'-x, y+1/2, -z+1/2'
'-x, -y, -z'
'x, -y-1/2, z-1/2'

loop_
_atom_site_type_symbol
_atom_site_label
_atom_site_fract_x
_atom_site_fract_y
_atom_site_fract_z
_atom_site_U_iso_or_equiv
_atom_site_adp_type
_atom_site_calc_flag
_atom_site_occupancy
Cl Cl1 0.57223(8) 0.68834(7) 0.12990(11) 0.0399(2) Uani d 1
Cl Cl2 0.69283(7) 0.60896(7) 0.43579(10) 0.0320(2) Uani d 1
Cl Cl3 0.64826(8) 0.48462(7) 0.15317(11) 0.0385(2) Uani d 1
S S1 0.44925(7) 0.53104(6) 0.27940(9) 0.02193(18) Uani d 1
S S2 0.37502(7) 0.64387(6) 0.37478(9) 0.0249(2) Uani d 1
O O1 0.26774(19) 0.66377(16) 0.0620(2) 0.0250(5) Uani d 1
N N1 0.2069(2) 0.7676(2) 0.2344(3) 0.0247(6) Uani d 1
H H1A 0.222(3) 0.785(2) 0.3348(16) 0.030 Uiso d 1
C C1 0.5911(3) 0.5817(2) 0.2514(4) 0.0249(7) Uani d 1
C C2 0.2734(3) 0.6962(2) 0.1955(3) 0.0207(7) Uani d 1
C C3 0.1156(3) 0.8196(3) 0.1127(4) 0.0327(8) Uani d 1
H H2A 0.0778 0.7728 0.0272 0.039 Uiso calc 1
H H2B 0.1544 0.8728 0.0632 0.039 Uiso calc 1
C C4 0.0210(3) 0.8631(2) 0.1889(4) 0.0258(7) Uani d 1
C C5 0.0178(3) 0.9637(3) 0.2167(4) 0.0319(8) Uani d 1
H H5A 0.0737 1.0060 0.1833 0.038 Uiso calc 1
C C6 -0.0662(3) 1.0032(3) 0.2928(5) 0.0374(9) Uani d 1
H H6A -0.0681 1.0724 0.3102 0.045 Uiso calc 1
C C7 -0.1466(3) 0.9429(3) 0.3430(4) 0.0347(9) Uani d 1
H H7A -0.2029 0.9701 0.3974 0.042 Uiso calc 1
C C8 -0.1457(3) 0.8434(3) 0.3145(4) 0.0377(9) Uani d 1
H H8A -0.2023 0.8019 0.3481 0.045 Uiso calc 1
C C9 -0.0627(3) 0.8028(3) 0.2371(4) 0.0333(8) Uani d 1
H H9A -0.0632 0.7338 0.2171 0.040 Uiso calc 1

loop_
_atom_site_aniso_label
_atom_site_aniso_U_11
_atom_site_aniso_U_22
_atom_site_aniso_U_33
_atom_site_aniso_U_12
_atom_site_aniso_U_13
_atom_site_aniso_U_23
Cl1 0.0348(5) 0.0426(5) 0.0407(5) -0.0039(4) 0.0055(4) 0.0208(4)
Cl2 0.0283(4) 0.0376(5) 0.0262(4) -0.0033(4) -0.0021(3) -0.0023(4)
Cl3 0.0296(5) 0.0506(6) 0.0360(5) 0.0088(4) 0.0088(4) -0.0132(4)
S1 0.0225(4) 0.0209(4) 0.0225(4) 0.0011(3) 0.0054(3) 0.0005(3)
S2 0.0263(4) 0.0321(5) 0.0159(4) 0.0072(4) 0.0036(3) -0.0006(3)
O1 0.0283(12) 0.0321(13) 0.0143(11) 0.0036(10) 0.0043(9) -0.0007(9)
N1 0.0275(15) 0.0317(15) 0.0137(13) 0.0101(12) 0.0020(11) -0.0024(11)
C1 0.0216(16) 0.0311(18) 0.0216(16) 0.0023(14) 0.0038(13) 0.0012(14)
C2 0.0210(16) 0.0242(17) 0.0176(16) -0.0015(13) 0.0059(12) 0.0018(13)
C3 0.0319(19) 0.041(2) 0.0228(17) 0.0146(17) 0.0023(14) 0.0023(16)
C4 0.0239(17) 0.0323(19) 0.0188(16) 0.0067(14) -0.0004(13) 0.0013(14)
C5 0.0242(18) 0.0318(19) 0.038(2) 0.0007(15) 0.0032(15) 0.0032(16)
C6 0.030(2) 0.0291(19) 0.052(2) 0.0074(16) 0.0059(17) -0.0070(17)
C7 0.0199(17) 0.048(2) 0.035(2) 0.0112(16) 0.0039(15) -0.0053(17)
C8 0.0246(18) 0.051(2) 0.037(2) -0.0034(17) 0.0051(16) 0.0099(18)
C9 0.0334(19) 0.0282(19) 0.0344(19) 0.0018(16) -0.0006(16) -0.0005(15)

loop_
_atom_type_symbol
_atom_type_description
_atom_type_scat_dispersion_real
_atom_type_scat_dispersion_imag
_atom_type_scat_source
C C 0.0033 0.0016 'International Tables Vol C Tables 4.2.6.8 and 6.1.1.4'
H H 0.0000 0.0000 'International Tables Vol C Tables 4.2.6.8 and 6.1.1.4'
N N 0.0061 0.0033 'International Tables Vol C Tables 4.2.6.8 and 6.1.1.4'
O O 0.0106 0.0060 'International Tables Vol C Tables 4.2.6.8 and 6.1.1.4'
S S 0.1246 0.1234 'International Tables Vol C Tables 4.2.6.8 and 6.1.1.4'
Cl Cl 0.1484 0.1585 'International Tables Vol C Tables 4.2.6.8 and 6.1.1.4'

loop_
_geom_angle_atom_site_label_1
_geom_angle_atom_site_label_2
_geom_angle_atom_site_label_3
_geom_angle
C1 S1 S2 103.68(11)
C2 S2 S1 101.40(10)
C2 N1 C3 121.8(3)
C2 N1 H1A 117(2)
C3 N1 H1A 121(2)
Cl1 C1 Cl3 109.72(17)
Cl1 C1 Cl2 108.81(18)
Cl3 C1 Cl2 109.94(17)
Cl1 C1 S1 113.13(17)
Cl3 C1 S1 102.59(17)
Cl2 C1 S1 112.48(17)
O1 C2 N1 126.4(3)
O1 C2 S2 122.4(2)
N1 C2 S2 111.2(2)
N1 C3 C4 110.0(3)
N1 C3 H2A 109.7
C4 C3 H2A 109.7
N1 C3 H2B 109.7
C4 C3 H2B 109.7
H2A C3 H2B 108.2
C5 C4 C9 118.7(3)
C5 C4 C3 120.7(3)
C9 C4 C3 120.6(3)
C6 C5 C4 120.6(3)
C6 C5 H5A 119.7
C4 C5 H5A 119.7
C7 C6 C5 120.3(3)
C7 C6 H6A 119.9
C5 C6 H6A 119.9
C6 C7 C8 119.9(3)
C6 C7 H7A 120.1
C8 C7 H7A 120.1
C7 C8 C9 120.6(3)
C7 C8 H8A 119.7
C9 C8 H8A 119.7
C8 C9 C4 119.9(3)
C8 C9 H9A 120.0
C4 C9 H9A 120.0

loop_
_geom_bond_atom_site_label_1
_geom_bond_atom_site_label_2
_geom_bond_distance
Cl1 C1 1.764(3)
Cl2 C1 1.773(3)
Cl3 C1 1.766(3)
S1 C1 1.826(3)
S1 S2 2.0099(11)
S2 C2 1.842(3)
O1 C2 1.213(4)
N1 C2 1.319(4)
N1 C3 1.475(4)
N1 H1A 0.870(10)
C3 C4 1.504(4)
C3 H2A 0.9900
C3 H2B 0.9900
C4 C5 1.386(5)
C4 C9 1.391(5)
C5 C6 1.385(5)
C5 H5A 0.9500
C6 C7 1.369(5)
C6 H6A 0.9500
C7 C8 1.370(5)
C7 H7A 0.9500
C8 C9 1.389(5)
C8 H8A 0.9500
C9 H9A 0.9500

loop_
_geom_hbond_atom_site_label_D
_geom_hbond_atom_site_label_H
_geom_hbond_atom_site_label_A
_geom_hbond_site_symmetry_A
_geom_hbond_distance_DH
_geom_hbond_distance_HA
_geom_hbond_distance_DA
_geom_hbond_angle_DHA
N1 H1A O1 4_576 0.870(10) 2.020(11) 2.887(3) 174(3)

loop_
_geom_torsion_atom_site_label_1
_geom_torsion_atom_site_label_2
_geom_torsion_atom_site_label_3
_geom_torsion_atom_site_label_4
_geom_torsion
C1 S1 S2 C2 96.54(14)
S2 S1 C1 Cl1 -57.38(18)
S2 S1 C1 Cl3 -175.51(11)
S2 S1 C1 Cl2 66.42(17)
C3 N1 C2 O1 -1.3(5)
C3 N1 C2 S2 -178.2(3)
S1 S2 C2 O1 -2.5(3)
S1 S2 C2 N1 174.6(2)
C2 N1 C3 C4 155.8(3)
N1 C3 C4 C5 105.5(4)
N1 C3 C4 C9 -72.6(4)
C9 C4 C5 C6 0.8(5)
C3 C4 C5 C6 -177.4(3)
C4 C5 C6 C7 0.7(5)
C5 C6 C7 C8 -1.5(5)
C6 C7 C8 C9 0.9(5)
C7 C8 C9 C4 0.5(5)
C5 C4 C9 C8 -1.4(5)
C3 C4 C9 C8 176.8(3)

_cod_database_fobs_code 2241120
